data_4121244
loop_
_publ_author_name
'Zhongxing Huang'
'Guangbin Dong'

_publ_section_title
;
 Catalytic Direct \b-Arylation of Simple Ketones with Aryl Iodides
;
_journal_name_full 'Journal of the American Chemical Society'
_journal_page_first 17747
_journal_page_last 17750
_journal_paper_doi 10.1021/ja410389a
_journal_volume 135
_journal_year 2013
_chemical_absolute_configuration unk
_chemical_formula_moiety 'C20 H20 O3'
_chemical_formula_sum 'C20 H20 O3'
_chemical_formula_weight 308.36
_chemical_name_systematic
; 
 ? 
;
_space_group_IT_number 19
_symmetry_cell_setting orthorhombic
_symmetry_space_group_name_Hall 'P 2ac 2ab'
_symmetry_space_group_name_H-M 'P 21 21 21'
_atom_sites_solution_hydrogens geom
_atom_sites_solution_primary direct
_atom_sites_solution_secondary difmap
_audit_creation_method SHELXL-97
_cell_angle_alpha 90.00
_cell_angle_beta 90.00
_cell_angle_gamma 90.00
_cell_formula_units_Z 8
_cell_length_a 8.1378(2)
_cell_length_b 14.7951(5)
_cell_length_c 27.4098(9)
_cell_measurement_reflns_used 9951
_cell_measurement_temperature 153(2)
_cell_measurement_theta_max 25.1
_cell_measurement_theta_min 2.6
_cell_volume 3300.13(18)
_computing_cell_refinement 'Apex II release 2010, Bruker AXS, Inc.'
_computing_data_collection 'Apex II release 2010, Bruker AXS, Inc.'
_computing_data_reduction 'Apex II release 2010, Bruker AXS, Inc.'
_computing_molecular_graphics 'XP SHELXTL/PC, Siemens Analytical'
_computing_publication_material 'XL SHELXTL/PC, Siemens Analytical'
_computing_structure_refinement 'XL SHELXTL/PC, Siemens Analytical'
_computing_structure_solution
;

SIR97 - Altomare A., Burla M.C., Camalli M., Cascarano G.L., Giacovazzo C., 
Guagliardi A., Moliterni A.G.G., Polidori G.,Spagna R.
;
_diffrn_ambient_temperature 153(2)
_diffrn_measured_fraction_theta_full 0.998
_diffrn_measured_fraction_theta_max 0.998
_diffrn_measurement_device_type
;
Nonius Kappa CCD with Bruker Apex II detector
;
_diffrn_measurement_method '\w and \f-scans'
_diffrn_radiation_monochromator graphite
_diffrn_radiation_source 'fine-focus sealed tube'
_diffrn_radiation_type MoK\a
_diffrn_radiation_wavelength 0.71073
_diffrn_reflns_av_R_equivalents 0.0559
_diffrn_reflns_av_sigmaI/netI 0.0380
_diffrn_reflns_limit_h_max 9
_diffrn_reflns_limit_h_min -9
_diffrn_reflns_limit_k_max 17
_diffrn_reflns_limit_k_min -17
_diffrn_reflns_limit_l_max 32
_diffrn_reflns_limit_l_min -32
_diffrn_reflns_number 38380
_diffrn_reflns_theta_full 25.13
_diffrn_reflns_theta_max 25.13
_diffrn_reflns_theta_min 2.61
_exptl_absorpt_coefficient_mu 0.082
_exptl_absorpt_correction_T_max 1.00
_exptl_absorpt_correction_T_min 0.857
_exptl_absorpt_correction_type multi-scan
_exptl_absorpt_process_details
;
SADABS. Apex II release 2010, Bruker AXS, Inc.
;
_exptl_crystal_colour colorless
_exptl_crystal_density_diffrn 1.241
_exptl_crystal_description plate
_exptl_crystal_F_000 1312
_exptl_crystal_size_max 0.42
_exptl_crystal_size_mid 0.32
_exptl_crystal_size_min 0.15
_refine_diff_density_max 0.341
_refine_diff_density_min -0.204
_refine_diff_density_rms 0.037
_refine_ls_abs_structure_details 'Flack H D (1983), Acta Cryst. A39, 876-881'
_refine_ls_abs_structure_Flack -0.1(12)
_refine_ls_extinction_method none
_refine_ls_goodness_of_fit_ref 1.003
_refine_ls_hydrogen_treatment constr
_refine_ls_matrix_type full
_refine_ls_number_parameters 417
_refine_ls_number_reflns 5898
_refine_ls_number_restraints 0
_refine_ls_restrained_S_all 1.003
_refine_ls_R_factor_all 0.0573
_refine_ls_R_factor_gt 0.0422
_refine_ls_shift/su_max 0.006
_refine_ls_shift/su_mean 0.001
_refine_ls_structure_factor_coef Fsqd
_refine_ls_weighting_details 'calc w=1/[\s^2^(Fo^2^)+(0.0506P)^2^+0.9360P] where P=(Fo^2^+2Fc^2^)/3'
_refine_ls_weighting_scheme calc
_refine_ls_wR_factor_gt 0.0983
_refine_ls_wR_factor_ref 0.1059
_reflns_number_gt 4886
_reflns_number_total 5898
_reflns_threshold_expression >2sigma(I)
_cod_data_source_file ja410389a_si_002.cif
_cod_data_source_block shelxl
_cod_database_code 4121244

loop_
_symmetry_equiv_pos_as_xyz
'x, y, z'
'-x+1/2, -y, z+1/2'
'-x, y+1/2, -z+1/2'
'x+1/2, -y+1/2, -z'

loop_
_atom_site_label
_atom_site_type_symbol
_atom_site_fract_x
_atom_site_fract_y
_atom_site_fract_z
_atom_site_U_iso_or_equiv
_atom_site_adp_type
_atom_site_occupancy
_atom_site_symmetry_multiplicity
_atom_site_calc_flag
_atom_site_refinement_flags
C1 C 1.1389(3) 0.23289(16) 0.05729(8) 0.0321(5) Uani 1 1 d .
C2 C 1.0014(3) 0.25150(15) 0.09229(9) 0.0338(5) Uani 1 1 d .
H2A H 0.9668 0.3152 0.0884 0.041 Uiso 1 1 calc R
H2B H 1.0436 0.2444 0.1260 0.041 Uiso 1 1 calc R
C3 C 0.8498(3) 0.19061(14) 0.08616(8) 0.0277(5) Uani 1 1 d .
H3 H 0.7953 0.2078 0.0548 0.033 Uiso 1 1 calc R
C4 C 0.9003(3) 0.08992(15) 0.08205(8) 0.0301(5) Uani 1 1 d .
H4 H 0.9589 0.0728 0.1128 0.036 Uiso 1 1 calc R
C5 C 1.0210(3) 0.07912(16) 0.03951(9) 0.0370(5) Uani 1 1 d .
H5A H 1.0515 0.0146 0.0363 0.044 Uiso 1 1 calc R
H5B H 0.9663 0.0977 0.0089 0.044 Uiso 1 1 calc R
C6 C 1.1757(3) 0.13500(17) 0.04645(10) 0.0421(6) Uani 1 1 d .
H6A H 1.2406 0.1092 0.0737 0.050 Uiso 1 1 calc R
H6B H 1.2434 0.1313 0.0165 0.050 Uiso 1 1 calc R
C7 C 0.7264(3) 0.20610(13) 0.12690(8) 0.0284(5) Uani 1 1 d .
C8 C 0.5619(3) 0.21735(16) 0.11706(8) 0.0353(5) Uani 1 1 d .
H8 H 0.5254 0.2169 0.0841 0.042 Uiso 1 1 calc R
C9 C 0.4483(3) 0.22934(17) 0.15418(8) 0.0367(6) Uani 1 1 d .
H9 H 0.3354 0.2366 0.1463 0.044 Uiso 1 1 calc R
C10 C 0.4964(3) 0.23094(14) 0.20225(8) 0.0305(5) Uani 1 1 d .
C11 C 0.6614(3) 0.2206(2) 0.21239(9) 0.0558(8) Uani 1 1 d .
H11 H 0.6981 0.2220 0.2453 0.067 Uiso 1 1 calc R
C12 C 0.7740(3) 0.2082(2) 0.17528(8) 0.0534(8) Uani 1 1 d .
H12 H 0.8869 0.2010 0.1832 0.064 Uiso 1 1 calc R
C13 C 0.3813(3) 0.24185(17) 0.24383(9) 0.0371(6) Uani 1 1 d .
C14 C 0.1093(3) 0.2593(3) 0.26998(10) 0.0624(9) Uani 1 1 d .
H14A H 0.1020 0.2029 0.2886 0.094 Uiso 1 1 calc R
H14B H 0.0009 0.2746 0.2568 0.094 Uiso 1 1 calc R
H14C H 0.1469 0.3080 0.2915 0.094 Uiso 1 1 calc R
C15 C 0.7523(3) 0.02867(14) 0.07680(7) 0.0283(5) Uani 1 1 d .
C16 C 0.6466(3) 0.03513(15) 0.03729(8) 0.0342(5) Uani 1 1 d .
H16 H 0.6674 0.0787 0.0126 0.041 Uiso 1 1 calc R
C17 C 0.5113(3) -0.02080(16) 0.03332(9) 0.0394(6) Uani 1 1 d .
H17 H 0.4393 -0.0150 0.0062 0.047 Uiso 1 1 calc R
C18 C 0.4805(3) -0.08520(16) 0.06866(9) 0.0403(6) Uani 1 1 d .
H18 H 0.3877 -0.1238 0.0659 0.048 Uiso 1 1 calc R
C19 C 0.5840(3) -0.09325(16) 0.10765(9) 0.0408(6) Uani 1 1 d .
H19 H 0.5637 -0.1380 0.1318 0.049 Uiso 1 1 calc R
C20 C 0.7190(3) -0.03623(15) 0.11214(8) 0.0338(5) Uani 1 1 d .
H20 H 0.7893 -0.0417 0.1397 0.041 Uiso 1 1 calc R
C21 C 0.6899(3) 0.49284(17) 0.09048(9) 0.0379(6) Uani 1 1 d .
C22 C 0.5504(3) 0.47188(18) 0.12472(10) 0.0457(6) Uani 1 1 d .
H22A H 0.5862 0.4838 0.1586 0.055 Uiso 1 1 calc R
H22B H 0.5230 0.4068 0.1222 0.055 Uiso 1 1 calc R
C23 C 0.3953(3) 0.52795(15) 0.11392(8) 0.0320(5) Uani 1 1 d .
H23 H 0.3492 0.5070 0.0820 0.038 Uiso 1 1 calc R
C24 C 0.4367(3) 0.62940(14) 0.10911(8) 0.0299(5) Uani 1 1 d .
H24 H 0.4777 0.6506 0.1416 0.036 Uiso 1 1 calc R
C25 C 0.5750(3) 0.64367(15) 0.07207(9) 0.0370(5) Uani 1 1 d .
H25A H 0.5367 0.6243 0.0394 0.044 Uiso 1 1 calc R
H25B H 0.6017 0.7089 0.0703 0.044 Uiso 1 1 calc R
C26 C 0.7291(3) 0.59122(17) 0.08535(10) 0.0454(6) Uani 1 1 d .
H26A H 0.8132 0.5996 0.0596 0.054 Uiso 1 1 calc R
H26B H 0.7744 0.6145 0.1164 0.054 Uiso 1 1 calc R
C27 C 0.2666(3) 0.51233(15) 0.15282(8) 0.0307(5) Uani 1 1 d .
C28 C 0.1135(3) 0.47876(16) 0.14142(8) 0.0353(6) Uani 1 1 d .
H28 H 0.0893 0.4626 0.1086 0.042 Uiso 1 1 calc R
C29 C -0.0061(3) 0.46814(16) 0.17703(8) 0.0378(6) Uani 1 1 d .
H29 H -0.1104 0.4443 0.1684 0.045 Uiso 1 1 calc R
C30 C 0.0245(3) 0.49168(15) 0.22480(8) 0.0324(5) Uani 1 1 d .
C31 C 0.1788(3) 0.5239(2) 0.23685(9) 0.0506(7) Uani 1 1 d .
H31 H 0.2038 0.5385 0.2698 0.061 Uiso 1 1 calc R
C32 C 0.2959(3) 0.5347(2) 0.20118(9) 0.0506(7) Uani 1 1 d .
H32 H 0.4003 0.5584 0.2099 0.061 Uiso 1 1 calc R
C33 C -0.1000(3) 0.48706(18) 0.26452(10) 0.0434(6) Uani 1 1 d .
C34 C -0.3713(3) 0.4607(2) 0.28684(12) 0.0639(8) Uani 1 1 d .
H34A H -0.3308 0.4228 0.3136 0.096 Uiso 1 1 calc R
H34B H -0.4724 0.4344 0.2735 0.096 Uiso 1 1 calc R
H34C H -0.3943 0.5216 0.2991 0.096 Uiso 1 1 calc R
C35 C 0.2859(3) 0.68481(14) 0.09655(7) 0.0276(5) Uani 1 1 d .
C36 C 0.2045(3) 0.67495(15) 0.05249(8) 0.0336(5) Uani 1 1 d .
H36 H 0.2420 0.6310 0.0298 0.040 Uiso 1 1 calc R
C37 C 0.0701(3) 0.72761(15) 0.04091(9) 0.0380(6) Uani 1 1 d .
H37 H 0.0157 0.7193 0.0106 0.046 Uiso 1 1 calc R
C38 C 0.0145(3) 0.79231(16) 0.07323(9) 0.0378(6) Uani 1 1 d .
H38 H -0.0775 0.8289 0.0652 0.045 Uiso 1 1 calc R
C39 C 0.0932(3) 0.80343(16) 0.11719(9) 0.0379(6) Uani 1 1 d .
H39 H 0.0559 0.8479 0.1396 0.045 Uiso 1 1 calc R
C40 C 0.2281(3) 0.74942(15) 0.12888(8) 0.0336(5) Uani 1 1 d .
H40 H 0.2811 0.7570 0.1595 0.040 Uiso 1 1 calc R
O1 O 1.2253(2) 0.29361(12) 0.04187(6) 0.0487(5) Uani 1 1 d .
O2 O 0.4225(2) 0.24613(17) 0.28589(6) 0.0651(6) Uani 1 1 d .
O3 O 0.2252(2) 0.24817(14) 0.23014(6) 0.0527(5) Uani 1 1 d .
O4 O 0.7647(2) 0.43463(11) 0.06887(6) 0.0445(4) Uani 1 1 d .
O5 O -0.0709(3) 0.50151(18) 0.30661(7) 0.0762(7) Uani 1 1 d .
O6 O -0.2475(2) 0.46564(14) 0.24862(6) 0.0544(5) Uani 1 1 d .

loop_
_atom_site_aniso_label
_atom_site_aniso_U_11
_atom_site_aniso_U_22
_atom_site_aniso_U_33
_atom_site_aniso_U_23
_atom_site_aniso_U_13
_atom_site_aniso_U_12
C1 0.0278(11) 0.0409(13) 0.0274(12) 0.0031(10) -0.0022(10) 0.0005(10)
C2 0.0298(11) 0.0303(12) 0.0412(13) -0.0055(10) 0.0012(10) 0.0014(10)
C3 0.0264(11) 0.0300(12) 0.0268(11) -0.0024(9) 0.0024(9) 0.0023(9)
C4 0.0309(11) 0.0305(12) 0.0290(12) -0.0001(10) 0.0009(10) 0.0048(10)
C5 0.0351(13) 0.0364(13) 0.0396(13) -0.0071(11) 0.0082(11) 0.0022(10)
C6 0.0344(13) 0.0474(15) 0.0444(14) -0.0039(12) 0.0102(11) 0.0039(11)
C7 0.0303(11) 0.0227(11) 0.0321(11) -0.0028(9) 0.0022(10) 0.0035(9)
C8 0.0291(12) 0.0497(14) 0.0272(12) -0.0093(11) -0.0020(10) -0.0010(10)
C9 0.0239(11) 0.0514(15) 0.0347(12) -0.0058(11) -0.0021(10) -0.0012(11)
C10 0.0316(11) 0.0290(12) 0.0310(12) -0.0019(10) 0.0020(10) 0.0049(10)
C11 0.0372(14) 0.105(2) 0.0255(13) -0.0034(15) -0.0030(11) 0.0197(15)
C12 0.0263(12) 0.100(2) 0.0337(13) -0.0011(15) -0.0031(11) 0.0190(14)
C13 0.0378(13) 0.0391(14) 0.0343(14) 0.0029(11) 0.0042(11) 0.0081(11)
C14 0.0350(14) 0.103(3) 0.0496(17) -0.0105(17) 0.0169(13) 0.0024(15)
C15 0.0326(11) 0.0242(11) 0.0281(11) -0.0052(9) 0.0088(10) 0.0061(10)
C16 0.0449(13) 0.0267(12) 0.0311(12) -0.0008(10) 0.0023(11) 0.0003(10)
C17 0.0418(13) 0.0356(13) 0.0406(13) -0.0107(11) -0.0021(12) 0.0012(11)
C18 0.0376(13) 0.0322(13) 0.0511(15) -0.0116(12) 0.0126(12) -0.0051(11)
C19 0.0512(14) 0.0299(12) 0.0414(14) -0.0005(11) 0.0222(13) 0.0018(11)
C20 0.0370(12) 0.0339(12) 0.0303(11) 0.0001(10) 0.0039(11) 0.0111(11)
C21 0.0327(12) 0.0444(14) 0.0366(12) -0.0002(12) 0.0008(11) 0.0076(11)
C22 0.0417(14) 0.0414(14) 0.0541(16) 0.0108(13) 0.0090(13) 0.0054(12)
C23 0.0347(12) 0.0322(12) 0.0291(11) 0.0028(10) 0.0047(10) -0.0016(10)
C24 0.0313(11) 0.0327(12) 0.0256(11) -0.0020(9) 0.0060(10) -0.0030(9)
C25 0.0373(13) 0.0328(12) 0.0408(13) -0.0003(11) 0.0118(11) -0.0048(10)
C26 0.0366(13) 0.0451(14) 0.0545(16) -0.0056(13) 0.0170(13) -0.0049(12)
C27 0.0301(11) 0.0299(12) 0.0322(11) 0.0041(10) 0.0010(10) -0.0004(10)
C28 0.0404(13) 0.0370(13) 0.0284(12) -0.0017(10) 0.0025(10) -0.0089(11)
C29 0.0306(12) 0.0418(14) 0.0410(13) 0.0038(11) -0.0005(11) -0.0100(11)
C30 0.0360(12) 0.0339(13) 0.0274(11) 0.0074(10) 0.0030(10) -0.0032(10)
C31 0.0468(15) 0.079(2) 0.0257(12) 0.0047(13) 0.0007(12) -0.0199(14)
C32 0.0359(14) 0.080(2) 0.0359(14) 0.0081(13) -0.0026(12) -0.0247(14)
C33 0.0393(14) 0.0467(16) 0.0443(15) 0.0137(13) 0.0033(12) -0.0040(12)
C34 0.0413(15) 0.086(2) 0.0642(19) 0.0245(17) 0.0155(14) 0.0009(15)
C35 0.0306(11) 0.0263(11) 0.0258(11) 0.0023(9) 0.0066(10) -0.0073(9)
C36 0.0442(13) 0.0276(12) 0.0289(11) -0.0045(9) 0.0034(11) -0.0037(11)
C37 0.0454(13) 0.0329(13) 0.0358(13) 0.0042(11) -0.0026(12) -0.0034(11)
C38 0.0338(12) 0.0328(13) 0.0469(14) 0.0053(11) 0.0082(11) 0.0001(10)
C39 0.0413(13) 0.0331(13) 0.0393(14) -0.0031(11) 0.0136(12) 0.0003(11)
C40 0.0375(12) 0.0362(13) 0.0270(11) -0.0027(10) 0.0073(10) -0.0081(11)
O1 0.0463(10) 0.0470(10) 0.0529(11) 0.0138(9) 0.0114(9) -0.0041(9)
O2 0.0492(11) 0.1172(18) 0.0289(10) 0.0026(11) 0.0062(9) 0.0226(12)
O3 0.0317(9) 0.0861(14) 0.0402(9) -0.0145(9) 0.0086(8) 0.0025(9)
O4 0.0410(9) 0.0476(10) 0.0450(10) -0.0031(8) 0.0024(9) 0.0110(8)
O5 0.0656(13) 0.129(2) 0.0342(10) -0.0002(12) 0.0122(10) -0.0240(14)
O6 0.0365(10) 0.0778(14) 0.0490(11) 0.0091(10) 0.0117(9) -0.0083(10)

loop_
_atom_type_symbol
_atom_type_description
_atom_type_scat_dispersion_real
_atom_type_scat_dispersion_imag
_atom_type_scat_source
C C 0.0033 0.0016 'International Tables Vol C Tables 4.2.6.8 and 6.1.1.4'
H H 0.0000 0.0000 'International Tables Vol C Tables 4.2.6.8 and 6.1.1.4'
O O 0.0106 0.0060 'International Tables Vol C Tables 4.2.6.8 and 6.1.1.4'

loop_
_geom_angle_atom_site_label_1
_geom_angle_atom_site_label_2
_geom_angle_atom_site_label_3
_geom_angle
O1 C1 C2 121.2(2)
O1 C1 C6 121.7(2)
C2 C1 C6 116.8(2)
C1 C2 C3 114.94(18)
C1 C2 H2A 108.5
C3 C2 H2A 108.5
C1 C2 H2B 108.5
C3 C2 H2B 108.5
H2A C2 H2B 107.5
C7 C3 C2 111.21(17)
C7 C3 C4 111.96(17)
C2 C3 C4 111.00(17)
C7 C3 H3 107.5
C2 C3 H3 107.5
C4 C3 H3 107.5
C15 C4 C5 112.03(17)
C15 C4 C3 111.78(17)
C5 C4 C3 109.00(18)
C15 C4 H4 108.0
C5 C4 H4 108.0
C3 C4 H4 108.0
C6 C5 C4 112.29(19)
C6 C5 H5A 109.1
C4 C5 H5A 109.1
C6 C5 H5B 109.1
C4 C5 H5B 109.1
H5A C5 H5B 107.9
C1 C6 C5 112.52(19)
C1 C6 H6A 109.1
C5 C6 H6A 109.1
C1 C6 H6B 109.1
C5 C6 H6B 109.1
H6A C6 H6B 107.8
C8 C7 C12 117.3(2)
C8 C7 C3 121.1(2)
C12 C7 C3 121.55(19)
C7 C8 C9 121.4(2)
C7 C8 H8 119.3
C9 C8 H8 119.3
C10 C9 C8 121.1(2)
C10 C9 H9 119.5
C8 C9 H9 119.5
C9 C10 C11 117.9(2)
C9 C10 C13 124.0(2)
C11 C10 C13 118.1(2)
C10 C11 C12 120.8(2)
C10 C11 H11 119.6
C12 C11 H11 119.6
C11 C12 C7 121.6(2)
C11 C12 H12 119.2
C7 C12 H12 119.2
O2 C13 O3 122.3(2)
O2 C13 C10 124.5(2)
O3 C13 C10 113.2(2)
O3 C14 H14A 109.5
O3 C14 H14B 109.5
H14A C14 H14B 109.5
O3 C14 H14C 109.5
H14A C14 H14C 109.5
H14B C14 H14C 109.5
C16 C15 C20 118.1(2)
C16 C15 C4 121.78(19)
C20 C15 C4 120.13(19)
C17 C16 C15 121.0(2)
C17 C16 H16 119.5
C15 C16 H16 119.5
C18 C17 C16 120.2(2)
C18 C17 H17 119.9
C16 C17 H17 119.9
C19 C18 C17 119.8(2)
C19 C18 H18 120.1
C17 C18 H18 120.1
C18 C19 C20 120.2(2)
C18 C19 H19 119.9
C20 C19 H19 119.9
C15 C20 C19 120.7(2)
C15 C20 H20 119.6
C19 C20 H20 119.6
O4 C21 C26 122.6(2)
O4 C21 C22 122.6(2)
C26 C21 C22 114.8(2)
C21 C22 C23 112.79(19)
C21 C22 H22A 109.0
C23 C22 H22A 109.0
C21 C22 H22B 109.0
C23 C22 H22B 109.0
H22A C22 H22B 107.8
C27 C23 C22 110.48(18)
C27 C23 C24 111.09(18)
C22 C23 C24 111.18(18)
C27 C23 H23 108.0
C22 C23 H23 108.0
C24 C23 H23 108.0
C35 C24 C25 111.72(17)
C35 C24 C23 111.61(17)
C25 C24 C23 110.57(17)
C35 C24 H24 107.6
C25 C24 H24 107.6
C23 C24 H24 107.6
C26 C25 C24 112.19(19)
C26 C25 H25A 109.2
C24 C25 H25A 109.2
C26 C25 H25B 109.2
C24 C25 H25B 109.2
H25A C25 H25B 107.9
C21 C26 C25 110.1(2)
C21 C26 H26A 109.6
C25 C26 H26A 109.6
C21 C26 H26B 109.6
C25 C26 H26B 109.6
H26A C26 H26B 108.2
C28 C27 C32 117.3(2)
C28 C27 C23 121.45(19)
C32 C27 C23 121.2(2)
C27 C28 C29 121.0(2)
C27 C28 H28 119.5
C29 C28 H28 119.5
C30 C29 C28 120.9(2)
C30 C29 H29 119.5
C28 C29 H29 119.5
C29 C30 C31 118.6(2)
C29 C30 C33 124.1(2)
C31 C30 C33 117.3(2)
C32 C31 C30 120.0(2)
C32 C31 H31 120.0
C30 C31 H31 120.0
C31 C32 C27 122.2(2)
C31 C32 H32 118.9
C27 C32 H32 118.9
O5 C33 O6 122.9(2)
O5 C33 C30 124.2(2)
O6 C33 C30 112.9(2)
O6 C34 H34A 109.5
O6 C34 H34B 109.5
H34A C34 H34B 109.5
O6 C34 H34C 109.5
H34A C34 H34C 109.5
H34B C34 H34C 109.5
C36 C35 C40 117.9(2)
C36 C35 C24 121.90(19)
C40 C35 C24 120.18(19)
C37 C36 C35 121.3(2)
C37 C36 H36 119.3
C35 C36 H36 119.3
C36 C37 C38 120.2(2)
C36 C37 H37 119.9
C38 C37 H37 119.9
C39 C38 C37 119.5(2)
C39 C38 H38 120.2
C37 C38 H38 120.2
C38 C39 C40 120.0(2)
C38 C39 H39 120.0
C40 C39 H39 120.0
C35 C40 C39 121.0(2)
C35 C40 H40 119.5
C39 C40 H40 119.5
C13 O3 C14 114.6(2)
C33 O6 C34 113.9(2)

loop_
_geom_bond_atom_site_label_1
_geom_bond_atom_site_label_2
_geom_bond_distance
C1 O1 1.216(3)
C1 C2 1.500(3)
C1 C6 1.508(3)
C2 C3 1.537(3)
C2 H2A 0.9900
C2 H2B 0.9900
C3 C7 1.519(3)
C3 C4 1.550(3)
C3 H3 1.0000
C4 C15 1.514(3)
C4 C5 1.533(3)
C4 H4 1.0000
C5 C6 1.518(3)
C5 H5A 0.9900
C5 H5B 0.9900
C6 H6A 0.9900
C6 H6B 0.9900
C7 C8 1.376(3)
C7 C12 1.382(3)
C8 C9 1.386(3)
C8 H8 0.9500
C9 C10 1.375(3)
C9 H9 0.9500
C10 C11 1.380(3)
C10 C13 1.484(3)
C11 C12 1.381(3)
C11 H11 0.9500
C12 H12 0.9500
C13 O2 1.202(3)
C13 O3 1.328(3)
C14 O3 1.452(3)
C14 H14A 0.9800
C14 H14B 0.9800
C14 H14C 0.9800
C15 C16 1.387(3)
C15 C20 1.391(3)
C16 C17 1.381(3)
C16 H16 0.9500
C17 C18 1.382(3)
C17 H17 0.9500
C18 C19 1.366(4)
C18 H18 0.9500
C19 C20 1.391(3)
C19 H19 0.9500
C20 H20 0.9500
C21 O4 1.209(3)
C21 C26 1.497(3)
C21 C22 1.505(3)
C22 C23 1.539(3)
C22 H22A 0.9900
C22 H22B 0.9900
C23 C27 1.513(3)
C23 C24 1.544(3)
C23 H23 1.0000
C24 C35 1.516(3)
C24 C25 1.530(3)
C24 H24 1.0000
C25 C26 1.519(3)
C25 H25A 0.9900
C25 H25B 0.9900
C26 H26A 0.9900
C26 H26B 0.9900
C27 C28 1.377(3)
C27 C32 1.387(3)
C28 C29 1.387(3)
C28 H28 0.9500
C29 C30 1.377(3)
C29 H29 0.9500
C30 C31 1.383(3)
C30 C33 1.489(3)
C31 C32 1.375(3)
C31 H31 0.9500
C32 H32 0.9500
C33 O5 1.197(3)
C33 O6 1.315(3)
C34 O6 1.456(3)
C34 H34A 0.9800
C34 H34B 0.9800
C34 H34C 0.9800
C35 C36 1.385(3)
C35 C40 1.386(3)
C36 C37 1.380(3)
C36 H36 0.9500
C37 C38 1.381(3)
C37 H37 0.9500
C38 C39 1.375(3)
C38 H38 0.9500
C39 C40 1.395(3)
C39 H39 0.9500
C40 H40 0.9500

loop_
_geom_torsion_atom_site_label_1
_geom_torsion_atom_site_label_2
_geom_torsion_atom_site_label_3
_geom_torsion_atom_site_label_4
_geom_torsion
O1 C1 C2 C3 145.6(2)
C6 C1 C2 C3 -40.6(3)
C1 C2 C3 C7 172.83(18)
C1 C2 C3 C4 47.5(3)
C7 C3 C4 C15 54.1(2)
C2 C3 C4 C15 179.08(17)
C7 C3 C4 C5 178.54(18)
C2 C3 C4 C5 -56.5(2)
C15 C4 C5 C6 -175.65(19)
C3 C4 C5 C6 60.1(2)
O1 C1 C6 C5 -144.1(2)
C2 C1 C6 C5 42.2(3)
C4 C5 C6 C1 -52.3(3)
C2 C3 C7 C8 133.0(2)
C4 C3 C7 C8 -102.1(2)
C2 C3 C7 C12 -47.9(3)
C4 C3 C7 C12 76.9(3)
C12 C7 C8 C9 -0.7(4)
C3 C7 C8 C9 178.4(2)
C7 C8 C9 C10 0.4(4)
C8 C9 C10 C11 0.3(4)
C8 C9 C10 C13 -178.9(2)
C9 C10 C11 C12 -0.6(4)
C13 C10 C11 C12 178.6(3)
C10 C11 C12 C7 0.3(5)
C8 C7 C12 C11 0.3(4)
C3 C7 C12 C11 -178.8(3)
C9 C10 C13 O2 -177.6(3)
C11 C10 C13 O2 3.3(4)
C9 C10 C13 O3 1.3(3)
C11 C10 C13 O3 -177.8(3)
C5 C4 C15 C16 -60.6(3)
C3 C4 C15 C16 62.1(2)
C5 C4 C15 C20 119.5(2)
C3 C4 C15 C20 -117.9(2)
C20 C15 C16 C17 0.5(3)
C4 C15 C16 C17 -179.4(2)
C15 C16 C17 C18 -0.8(3)
C16 C17 C18 C19 0.2(3)
C17 C18 C19 C20 0.7(3)
C16 C15 C20 C19 0.4(3)
C4 C15 C20 C19 -179.66(19)
C18 C19 C20 C15 -1.0(3)
O4 C21 C22 C23 -129.4(2)
C26 C21 C22 C23 50.7(3)
C21 C22 C23 C27 -173.3(2)
C21 C22 C23 C24 -49.5(3)
C27 C23 C24 C35 -58.7(2)
C22 C23 C24 C35 177.81(18)
C27 C23 C24 C25 176.28(18)
C22 C23 C24 C25 52.8(3)
C35 C24 C25 C26 177.83(18)
C23 C24 C25 C26 -57.2(3)
O4 C21 C26 C25 127.1(2)
C22 C21 C26 C25 -53.1(3)
C24 C25 C26 C21 56.3(3)
C22 C23 C27 C28 -120.7(2)
C24 C23 C27 C28 115.4(2)
C22 C23 C27 C32 61.9(3)
C24 C23 C27 C32 -62.0(3)
C32 C27 C28 C29 0.1(4)
C23 C27 C28 C29 -177.3(2)
C27 C28 C29 C30 0.6(4)
C28 C29 C30 C31 -1.8(4)
C28 C29 C30 C33 176.5(2)
C29 C30 C31 C32 2.3(4)
C33 C30 C31 C32 -176.2(3)
C30 C31 C32 C27 -1.6(5)
C28 C27 C32 C31 0.4(4)
C23 C27 C32 C31 177.8(3)
C29 C30 C33 O5 174.6(3)
C31 C30 C33 O5 -7.1(4)
C29 C30 C33 O6 -5.6(3)
C31 C30 C33 O6 172.7(2)
C25 C24 C35 C36 58.9(3)
C23 C24 C35 C36 -65.5(2)
C25 C24 C35 C40 -119.3(2)
C23 C24 C35 C40 116.3(2)
C40 C35 C36 C37 0.1(3)
C24 C35 C36 C37 -178.1(2)
C35 C36 C37 C38 0.5(3)
C36 C37 C38 C39 -0.5(3)
C37 C38 C39 C40 -0.1(3)
C36 C35 C40 C39 -0.7(3)
C24 C35 C40 C39 177.55(18)
C38 C39 C40 C35 0.7(3)
O2 C13 O3 C14 -0.8(4)
C10 C13 O3 C14 -179.7(2)
O5 C33 O6 C34 -0.3(4)
C30 C33 O6 C34 180.0(2)
